data_7123044
loop_
_publ_author_name
'Song, Xiaohui'
'Zhang, Mingxing'
'Duan, Jingui'
'Bai, Junfeng'

_publ_section_title
;
 Constructing and finely tuning CO2 traps of stable and
 various-pores-containing MOFs towards highly selective CO2 capture
;
_journal_name_full 'Chemical Communications'
_journal_paper_doi 10.1039/C8CC10116G
_journal_year 2019
_chemical_formula_moiety 'C28 H12 N10 O16 Sc3'
_chemical_formula_sum 'C28 H12 N10 O16 Sc3'
_chemical_formula_weight 879.36
_chemical_name_systematic NJU-Bai50
_space_group_crystal_system hexagonal
_space_group_IT_number 189
_space_group_name_Hall 'P -6 -2'
_space_group_name_H-M_alt 'P -6 2 m'
_symmetry_space_group_name_Hall 'P -6 -2'
_symmetry_space_group_name_H-M 'P -6 2 m'
_atom_sites_solution_hydrogens difmap
_audit_creation_method SHELXL-2014/7
_audit_update_record
;
2018-12-04 deposited with the CCDC.    2019-02-22 downloaded from the CCDC.
;
_cell_angle_alpha 90
_cell_angle_beta 90
_cell_angle_gamma 120
_cell_formula_units_Z 3
_cell_length_a 18.1419(9)
_cell_length_b 18.1419(9)
_cell_length_c 20.5197(18)
_cell_measurement_reflns_used 2284
_cell_measurement_temperature 123(2)
_cell_measurement_theta_max 17.888
_cell_measurement_theta_min 2.245
_cell_volume 5848.8(7)
_computing_structure_refinement 'SHELXL-2014/7 (Sheldrick, 2014)'
_diffrn_ambient_temperature 123(2)
_diffrn_measured_fraction_theta_full 0.997
_diffrn_measured_fraction_theta_max 0.997
_diffrn_measurement_device_type Bruker
_diffrn_radiation_type MoK\a
_diffrn_radiation_wavelength 0.71073
_diffrn_reflns_av_R_equivalents 0.2549
_diffrn_reflns_av_unetI/netI 0.1776
_diffrn_reflns_Laue_measured_fraction_full 0.997
_diffrn_reflns_Laue_measured_fraction_max 0.997
_diffrn_reflns_limit_h_max 21
_diffrn_reflns_limit_h_min -21
_diffrn_reflns_limit_k_max 21
_diffrn_reflns_limit_k_min -21
_diffrn_reflns_limit_l_max 24
_diffrn_reflns_limit_l_min -23
_diffrn_reflns_number 42636
_diffrn_reflns_point_group_measured_fraction_full 0.998
_diffrn_reflns_point_group_measured_fraction_max 0.998
_diffrn_reflns_theta_full 25.019
_diffrn_reflns_theta_max 25.019
_diffrn_reflns_theta_min 2.245
_exptl_absorpt_coefficient_mu 0.290
_exptl_crystal_colour colorless
_exptl_crystal_density_diffrn 0.742
_exptl_crystal_description hexagonal-plate-shaped
_exptl_crystal_F_000 1293
_exptl_crystal_recrystallization_method 'Solvothermal reaction'
_platon_squeeze_details
;
;
_refine_diff_density_max 1.656
_refine_diff_density_min -0.932
_refine_diff_density_rms 0.114
_refine_ls_extinction_method none
_refine_ls_goodness_of_fit_ref 1.014
_refine_ls_hydrogen_treatment constr
_refine_ls_matrix_type full
_refine_ls_number_parameters 119
_refine_ls_number_reflns 3768
_refine_ls_number_restraints 120
_refine_ls_restrained_S_all 1.041
_refine_ls_R_factor_all 0.1860
_refine_ls_R_factor_gt 0.1126
_refine_ls_shift/su_max 0.005
_refine_ls_shift/su_mean 0.000
_refine_ls_structure_factor_coef Fsqd
_refine_ls_weighting_details 'w=1/[\s^2^(Fo^2^)+(0.1570P)^2^] where P=(Fo^2^+2Fc^2^)/3'
_refine_ls_weighting_scheme calc
_refine_ls_wR_factor_gt 0.2633
_refine_ls_wR_factor_ref 0.3023
_reflns_Friedel_coverage 0.819
_reflns_Friedel_fraction_full 1.000
_reflns_Friedel_fraction_max 1.000
_reflns_number_gt 1968
_reflns_number_total 3768
_reflns_threshold_expression 'I > 2\s(I)'
_cod_data_source_file c8cc10116g2.cif
_cod_data_source_block 170617_b
_cod_original_cell_volume 5848.8(8)
_cod_database_code 7123044
_shelx_shelxl_version_number 2014/7
_shelx_space_group_comment
;
The symmetry employed for this shelxl refinement is uniquely defined
by the following loop, which should always be used as a source of
symmetry information in preference to the above space-group names.
They are only intended as comments.
;

loop_
_space_group_symop_operation_xyz
'x, y, z'
'-x+y, -x, -z'
'-y, x-y, z'
'x, y, -z'
'-x+y, -x, z'
'-y, x-y, -z'
'y, x, z'
'x-y, -y, -z'
'-x, -x+y, z'
'y, x, -z'
'x-y, -y, z'
'-x, -x+y, -z'

loop_
_atom_site_label
_atom_site_type_symbol
_atom_site_fract_x
_atom_site_fract_y
_atom_site_fract_z
_atom_site_U_iso_or_equiv
_atom_site_adp_type
_atom_site_occupancy
_atom_site_site_symmetry_order
_atom_site_calc_flag
_atom_site_refinement_flags_posn
_atom_site_refinement_flags_adp
_atom_site_refinement_flags_occupancy
C1 C 0.1418(10) 0.0000 0.0919(9) 0.046(5) Uani 1 2 d DS TU P
C2 C 0.1879(12) 0.0000 0.1530(10) 0.079(7) Uani 1 2 d DS TU P
C3 C 0.2436(12) 0.0745(11) 0.1849(9) 0.118(8) Uani 1 1 d D U .
H3 H 0.2534 0.1266 0.1690 0.141 Uiso 1 1 d R U .
C4 C 0.2842(4) 0.0711(5) 0.2396(3) 0.073(5) Uani 1 1 d D U .
C5 C 0.4075(4) 0.1481(5) 0.3172(3) 0.086(4) Uani 1 1 d R U .
H5 H 0.4234 0.1073 0.3241 0.103 Uiso 1 1 d R U .
C6 C 0.4372(4) 0.2242(5) 0.3495(3) 0.060(4) Uani 1 1 d DR U .
C7 C 0.3936(4) 0.2616(5) 0.3209(3) 0.086(4) Uani 1 1 d R U .
H7 H 0.4008 0.3142 0.3331 0.103 Uiso 1 1 d R U .
N2 N 0.3505(4) 0.1448(5) 0.2732(3) 0.060(4) Uani 1 1 d DR U .
N3 N 0.3409(4) 0.2128(5) 0.2745(3) 0.112(6) Uani 1 1 d R U .
C8 C 0.4975(8) 0.2531(10) 0.4057(7) 0.065(4) Uani 1 1 d D U .
N1 N 0.2681(10) 0.0000 0.2720(9) 0.081(6) Uani 1 2 d DS TU P
O1 O 0.0000 0.0000 0.0000 0.004(2) Uani 1 12 d S TU P
O2 O 0.6667 0.3333 0.5000 0.004(2) Uani 1 6 d S TU P
O3 O 0.1631(5) 0.0766(6) 0.0728(4) 0.046(2) Uani 1 1 d D U .
O4 O 0.5184(6) 0.3244(7) 0.4270(5) 0.056(3) Uani 1 1 d D U .
O5 O 0.5195(6) 0.2028(6) 0.4257(5) 0.053(3) Uani 1 1 d D U .
O1W O 0.2283(10) 0.2283(10) 0.0000 0.065(6) Uani 1 4 d S TU P
O4W O 0.5410(12) 0.4676(11) 0.5000 0.097(6) Uani 1 2 d S TU P
Sc1 Sc 0.1114(2) 0.1114(2) 0.0000 0.0206(11) Uani 1 4 d S T P
Sc2 Sc 0.6021(2) 0.3968(2) 0.5000 0.0240(8) Uani 1 2 d S T P

loop_
_atom_site_aniso_label
_atom_site_aniso_U_11
_atom_site_aniso_U_22
_atom_site_aniso_U_33
_atom_site_aniso_U_23
_atom_site_aniso_U_13
_atom_site_aniso_U_12
C1 0.048(8) 0.053(10) 0.040(10) 0.000 0.007(7) 0.027(5)
C2 0.075(10) 0.072(11) 0.090(13) 0.000 -0.017(9) 0.036(6)
C3 0.121(12) 0.116(12) 0.135(14) 0.008(10) -0.028(10) 0.074(10)
C4 0.070(9) 0.074(9) 0.078(10) 0.007(8) -0.039(8) 0.038(8)
C5 0.078(6) 0.088(7) 0.105(8) 0.004(7) -0.038(6) 0.052(6)
C6 0.057(7) 0.044(8) 0.055(8) 0.016(7) -0.026(6) 0.006(7)
C7 0.078(6) 0.088(7) 0.105(8) 0.004(7) -0.038(6) 0.052(6)
N2 0.069(8) 0.035(6) 0.055(8) 0.010(6) -0.047(6) 0.011(6)
N3 0.111(11) 0.123(11) 0.100(10) -0.025(9) -0.022(9) 0.056(9)
C8 0.046(7) 0.070(9) 0.058(9) 0.009(9) -0.011(6) 0.013(8)
N1 0.085(9) 0.084(10) 0.075(11) 0.000 -0.021(8) 0.042(5)
O1 0.003(3) 0.003(3) 0.006(5) 0.000 0.000 0.0016(14)
O2 0.003(3) 0.003(3) 0.006(5) 0.000 0.000 0.0016(14)
O3 0.031(4) 0.057(6) 0.040(5) -0.007(5) -0.027(4) 0.014(5)
O4 0.058(6) 0.053(6) 0.069(7) -0.019(5) -0.028(5) 0.036(5)
O5 0.052(6) 0.044(6) 0.042(6) -0.006(5) -0.036(5) 0.010(5)
O1W 0.038(7) 0.038(7) 0.109(17) 0.000 0.000 0.011(9)
O4W 0.134(14) 0.063(10) 0.139(14) 0.000 0.000 0.085(9)
Sc1 0.0197(17) 0.0197(17) 0.022(2) 0.000 0.000 0.009(2)
Sc2 0.031(2) 0.0199(18) 0.0304(16) 0.000 0.000 0.0197(13)

loop_
_atom_type_symbol
_atom_type_description
_atom_type_scat_dispersion_real
_atom_type_scat_dispersion_imag
_atom_type_scat_source
C C 0.0033 0.0016 'International Tables Vol C Tables 4.2.6.8 and 6.1.1.4'
H H 0.0000 0.0000 'International Tables Vol C Tables 4.2.6.8 and 6.1.1.4'
Br Br -0.2901 2.4595 'International Tables Vol C Tables 4.2.6.8 and 6.1.1.4'
N N 0.0061 0.0033 'International Tables Vol C Tables 4.2.6.8 and 6.1.1.4'
O O 0.0106 0.0060 'International Tables Vol C Tables 4.2.6.8 and 6.1.1.4'
Sc Sc 0.2519 0.3716 'International Tables Vol C Tables 4.2.6.8 and 6.1.1.4'

loop_
_geom_angle_atom_site_label_1
_geom_angle_atom_site_label_2
_geom_angle_atom_site_label_3
_geom_angle
_geom_angle_site_symmetry_1
_geom_angle_site_symmetry_3
O3 C1 O3 135.1(16) 11 .
O3 C1 C2 112.4(8) 11 .
O3 C1 C2 112.4(8) . .
C3 C2 C3 116(2) . 11
C3 C2 C1 121.9(10) . .
C3 C2 C1 121.9(10) 11 .
C4 C3 C2 119.7(15) . .
C4 C3 H3 120.2 . .
C2 C3 H3 120.2 . .
N1 C4 C3 125.9(10) . .
N1 C4 N2 109.3(7) . .
C3 C4 N2 124.8(8) . .
N2 C5 C6 105.9 . .
N2 C5 H5 127.0 . .
C6 C5 H5 127.0 . .
C5 C6 C7 104.5 . .
C5 C6 C8 125.1(7) . .
C7 C6 C8 130.2(7) . .
N3 C7 C6 111.7 . .
N3 C7 H7 124.1 . .
C6 C7 H7 124.1 . .
N3 N2 C5 113.5 . .
N3 N2 C4 115.5 . .
C5 N2 C4 128.5 . .
C7 N3 N2 104.3 . .
O5 C8 O4 128.0(12) . .
O5 C8 C6 116.6(13) . .
O4 C8 C6 115.4(13) . .
C4 N1 C4 112.1(13) . 11
Sc1 O1 Sc1 120.0 3 2
Sc1 O1 Sc1 120.0 3 .
Sc1 O1 Sc1 120.0 2 .
Sc2 O2 Sc2 120.000(1) 3_655 2_666
Sc2 O2 Sc2 120.000(1) 3_655 .
Sc2 O2 Sc2 120.000(1) 2_666 .
C1 O3 Sc1 128.1(9) . .
C8 O4 Sc2 131.8(9) . .
C8 O5 Sc2 135.3(9) . 3_655
O1 Sc1 O3 94.3(3) . .
O1 Sc1 O3 94.3(3) . 7
O3 Sc1 O3 84.3(5) . 7
O1 Sc1 O3 94.3(3) . 10
O3 Sc1 O3 171.3(5) . 10
O3 Sc1 O3 95.1(5) 7 10
O1 Sc1 O3 94.3(3) . 4
O3 Sc1 O3 95.1(5) . 4
O3 Sc1 O3 171.3(5) 7 4
O3 Sc1 O3 84.3(5) 10 4
O1 Sc1 O1W 180.0 . .
O3 Sc1 O1W 85.7(3) . .
O3 Sc1 O1W 85.7(3) 7 .
O3 Sc1 O1W 85.7(3) 10 .
O3 Sc1 O1W 85.7(3) 4 .
O2 Sc2 O4 95.1(3) . 4_556
O2 Sc2 O4 95.1(3) . .
O4 Sc2 O4 92.8(6) 4_556 .
O2 Sc2 O4W 177.3(6) . .
O4 Sc2 O4W 86.8(5) 4_556 .
O4 Sc2 O4W 86.8(5) . .
O2 Sc2 O5 90.8(3) . 2_666
O4 Sc2 O5 87.7(4) 4_556 2_666
O4 Sc2 O5 174.0(3) . 2_666
O4W Sc2 O5 87.3(5) . 2_666
O2 Sc2 O5 90.8(3) . 5_665
O4 Sc2 O5 174.0(3) 4_556 5_665
O4 Sc2 O5 87.7(4) . 5_665
O4W Sc2 O5 87.3(5) . 5_665
O5 Sc2 O5 91.1(6) 2_666 5_665

loop_
_geom_bond_atom_site_label_1
_geom_bond_atom_site_label_2
_geom_bond_distance
_geom_bond_site_symmetry_2
C1 O3 1.302(11) 11
C1 O3 1.303(11) .
C1 C2 1.508(19) .
C2 C3 1.382(17) .
C2 C3 1.382(17) 11
C3 C4 1.361(16) .
C3 H3 0.9300 .
C4 N1 1.347(11) .
C4 N2 1.4489 .
C5 N2 1.3494 .
C5 C6 1.3763 .
C5 H5 0.9300 .
C6 C7 1.4026 .
C6 C8 1.493(13) .
C7 N3 1.3266 .
C7 H7 0.9300 .
N2 N3 1.3313 .
C8 O5 1.234(15) .
C8 O4 1.232(15) .
N1 C4 1.347(11) 11
O1 Sc1 2.022(4) 3
O1 Sc1 2.022(4) 2
O1 Sc1 2.022(4) .
O2 Sc2 2.012(2) 3_655
O2 Sc2 2.012(3) 2_666
O2 Sc2 2.012(2) .
O3 Sc1 2.026(8) .
O4 Sc2 2.069(10) .
O5 Sc2 2.137(10) 3_655
O1W Sc1 2.120(18) .
O4W Sc2 2.074(12) .
Sc1 O3 2.026(8) 7
Sc1 O3 2.026(8) 10
Sc1 O3 2.026(8) 4
Sc2 O4 2.069(10) 4_556
Sc2 O5 2.137(10) 2_666
Sc2 O5 2.137(10) 5_665

loop_
_platon_squeeze_void_nr
_platon_squeeze_void_average_x
_platon_squeeze_void_average_y
_platon_squeeze_void_average_z
_platon_squeeze_void_volume
_platon_squeeze_void_count_electrons
_platon_squeeze_void_content
1 -0.088 -0.023 0.437 3927 1051 ' '
